data_2240440
loop_
_publ_author_name
'Moon, Dohyun'
'Choi, Jong-Ha'

_publ_section_title
;
 Crystal structure of
 <i>cis</i>-aquachloridobis(1,10-phenanthroline-\k^2^<i>N</i>,<i>N</i>')chromium(III)
 tetrachloridozincate monohydrate from synchrotron data
;
_journal_coeditor_code WM5123
_journal_issue 3
_journal_name_full 'Acta Crystallographica Section E'
_journal_page_first 288
_journal_page_last 290
_journal_paper_doi 10.1107/S2056989015003266
_journal_volume 71
_journal_year 2015
_chemical_formula_iupac '[Cr Cl (C12 H8 N2)2 (H2 O)] [Zn Cl4], H2 O'
_chemical_formula_moiety 'C24 H18 Cl Cr N4 O 2+, Cl4 Zn 2-, H2 O'
_chemical_formula_sum 'C24 H20 Cl5 Cr N4 O2 Zn'
_chemical_formula_weight 691.06
_chemical_name_systematic
'<i>cis</i>-Aquachloridobis(1,10-phenanthroline-\k^2^<i>N</i>,<i>N</i>')chromium(III) tetrachloridozincate monohydrate'
_space_group_crystal_system monoclinic
_space_group_IT_number 14
_space_group_name_Hall '-P 2ybc'
_space_group_name_H-M_alt 'P 1 21/c 1'
_symmetry_space_group_name_Hall '-P 2ybc'
_symmetry_space_group_name_H-M 'P 1 21/c 1'
_atom_sites_solution_hydrogens mixed
_audit_creation_method SHELXL-2014/7
_cell_angle_alpha 90
_cell_angle_beta 100.55(3)
_cell_angle_gamma 90
_cell_formula_units_Z 4
_cell_length_a 8.2710(17)
_cell_length_b 19.535(4)
_cell_length_c 16.934(3)
_cell_measurement_reflns_used 65318
_cell_measurement_temperature 100(2)
_cell_measurement_theta_max 33.547
_cell_measurement_theta_min 0.361
_cell_volume 2689.8(10)
_computing_cell_refinement
;
<i>HKL3000sm</i> (Otwinowski & Minor, 1997)
;
_computing_data_collection
;
<i>PAL ADSC Quantum-210 ADX</i> (Arvai & Nielsen, 1983)
;
_computing_data_reduction
;
<i>HKL3000sm</i> (Otwinowski & Minor, 1997)
;
_computing_molecular_graphics
;
<i>DIAMOND</i> (Putz & Brandenburg, 2014)
;
_computing_publication_material
;
<i>publCIF</i> (Westrip, 2010)
;
_computing_structure_refinement
;
<i>SHELXL2014/7</i> (Sheldrick, 2015<i>b</i>)
;
_computing_structure_solution
;
<i>SHELXT2014/5</i> (Sheldrick, 2015<i>a</i>)
;
_diffrn_ambient_temperature 100(2)
_diffrn_measured_fraction_theta_full 0.993
_diffrn_measured_fraction_theta_max 0.994
_diffrn_measurement_device_type 'ADSC Q210 CCD area-detector'
_diffrn_measurement_method 'omega scan'
_diffrn_radiation_type synchrotron
_diffrn_radiation_wavelength 0.62998
_diffrn_reflns_av_R_equivalents 0.0447
_diffrn_reflns_limit_h_max 11
_diffrn_reflns_limit_h_min -11
_diffrn_reflns_limit_k_max 27
_diffrn_reflns_limit_k_min -27
_diffrn_reflns_limit_l_max 23
_diffrn_reflns_limit_l_min -23
_diffrn_reflns_number 25530
_diffrn_reflns_theta_full 22.209
_diffrn_reflns_theta_max 25.998
_diffrn_reflns_theta_min 2.169
_exptl_absorpt_coefficient_mu 1.302
_exptl_absorpt_correction_T_max 0.938
_exptl_absorpt_correction_T_min 0.881
_exptl_absorpt_correction_type empirical
_exptl_absorpt_process_details
;
(<i>HKL3000sm SCALEPACK</i>; Otwinowski & Minor, 1997)
;
_exptl_crystal_colour purple
_exptl_crystal_density_diffrn 1.706
_exptl_crystal_description block
_exptl_crystal_F_000 1388
_exptl_crystal_size_max 0.100
_exptl_crystal_size_mid 0.080
_exptl_crystal_size_min 0.050
_refine_diff_density_max 1.956
_refine_diff_density_min -0.867
_refine_ls_extinction_method none
_refine_ls_goodness_of_fit_ref 1.021
_refine_ls_hydrogen_treatment mixed
_refine_ls_matrix_type full
_refine_ls_number_parameters 348
_refine_ls_number_reflns 7554
_refine_ls_number_restraints 6
_refine_ls_restrained_S_all 1.021
_refine_ls_R_factor_all 0.0426
_refine_ls_R_factor_gt 0.0398
_refine_ls_shift/su_max 0.001
_refine_ls_shift/su_mean 0.000
_refine_ls_structure_factor_coef Fsqd
_refine_ls_weighting_details 'w=1/[\s^2^(Fo^2^)+(0.0492P)^2^+5.8256P] where P=(Fo^2^+2Fc^2^)/3'
_refine_ls_weighting_scheme calc
_refine_ls_wR_factor_gt 0.1057
_refine_ls_wR_factor_ref 0.1074
_reflns_number_gt 7016
_reflns_number_total 7554
_reflns_threshold_expression I>2\s(I)
_cod_data_source_file wm5123sup1.cf
_cod_data_source_block I
_cod_database_code 2240440
_cod_database_fobs_code 2240440
_shelx_space_group_comment
;
The symmetry employed for this shelxl refinement is uniquely defined
by the following loop, which should always be used as a source of
symmetry information in preference to the above space-group names.
They are only intended as comments.
;
_shelx_estimated_absorpt_t_min 0.881
_shelx_estimated_absorpt_t_max 0.938

loop_
_space_group_symop_operation_xyz
'x, y, z'
'-x, y+1/2, -z+1/2'
'-x, -y, -z'
'x, -y-1/2, z-1/2'

loop_
_atom_site_type_symbol
_atom_site_label
_atom_site_fract_x
_atom_site_fract_y
_atom_site_fract_z
_atom_site_U_iso_or_equiv
_atom_site_adp_type
_atom_site_calc_flag
_atom_site_occupancy
Cr Cr1A 0.77359(4) 0.46841(2) 0.23994(2) 0.01080(10) Uani d 1
Cl Cl1A 0.60790(7) 0.54226(3) 0.29174(3) 0.02194(13) Uani d 1
O O1A 0.58493(19) 0.40363(9) 0.21135(9) 0.0188(3) Uani d 1
H H1O1 0.586(4) 0.3627(7) 0.1986(18) 0.023 Uiso d 1
H H2O1 0.517(3) 0.4046(14) 0.2425(16) 0.023 Uiso d 1
N N1A 0.7218(2) 0.51346(9) 0.12699(10) 0.0116(3) Uani d 1
N N2A 0.9036(2) 0.40349(9) 0.17655(10) 0.0130(3) Uani d 1
N N3A 0.8666(2) 0.42150(9) 0.34777(10) 0.0127(3) Uani d 1
N N4A 0.9743(2) 0.52941(9) 0.27805(10) 0.0129(3) Uani d 1
C C1A 0.6368(3) 0.57069(11) 0.10513(12) 0.0160(4) Uani d 1
H H1A 0.5964 0.5966 0.1448 0.019 Uiso calc 1
C C2A 0.6054(3) 0.59364(11) 0.02519(13) 0.0183(4) Uani d 1
H H2A 0.5463 0.6349 0.0115 0.022 Uiso calc 1
C C3A 0.6605(3) 0.55611(12) -0.03309(13) 0.0180(4) Uani d 1
H H3A 0.6377 0.5708 -0.0875 0.022 Uiso calc 1
C C4A 0.7514(2) 0.49553(11) -0.01165(12) 0.0145(4) Uani d 1
C C5A 0.8122(3) 0.45241(12) -0.06790(13) 0.0201(4) Uani d 1
H H5A 0.7896 0.4637 -0.1234 0.024 Uiso calc 1
C C6A 0.9019(3) 0.39541(12) -0.04308(13) 0.0205(4) Uani d 1
H H6A 0.9400 0.3673 -0.0816 0.025 Uiso calc 1
C C7A 0.9397(3) 0.37714(11) 0.04016(13) 0.0163(4) Uani d 1
C C8A 1.0386(3) 0.32049(12) 0.07004(14) 0.0215(4) Uani d 1
H H8A 1.0858 0.2922 0.0347 0.026 Uiso calc 1
C C9A 1.0656(3) 0.30693(12) 0.15110(15) 0.0241(5) Uani d 1
H H9A 1.1320 0.2691 0.1722 0.029 Uiso calc 1
C C10A 0.9944(3) 0.34918(11) 0.20257(13) 0.0190(4) Uani d 1
H H10A 1.0120 0.3385 0.2582 0.023 Uiso calc 1
C C11A 0.8769(2) 0.41770(10) 0.09595(11) 0.0117(3) Uani d 1
C C12A 0.7805(2) 0.47693(10) 0.06979(11) 0.0115(3) Uani d 1
C C13A 0.8073(3) 0.36762(11) 0.38182(13) 0.0169(4) Uani d 1
H H13A 0.7095 0.3464 0.3546 0.020 Uiso calc 1
C C14A 0.8845(3) 0.34138(12) 0.45623(13) 0.0199(4) Uani d 1
H H14A 0.8392 0.3029 0.4787 0.024 Uiso calc 1
C C15A 1.0265(3) 0.37163(12) 0.49676(12) 0.0186(4) Uani d 1
H H15A 1.0802 0.3540 0.5470 0.022 Uiso calc 1
C C16A 1.0910(3) 0.42887(11) 0.46279(12) 0.0155(4) Uani d 1
C C17A 1.2356(3) 0.46545(12) 0.49998(13) 0.0209(4) Uani d 1
H H17A 1.2952 0.4500 0.5502 0.025 Uiso calc 1
C C18A 1.2888(3) 0.52137(12) 0.46518(14) 0.0209(4) Uani d 1
H H18A 1.3837 0.5450 0.4918 0.025 Uiso calc 1
C C19A 1.2040(2) 0.54558(11) 0.38867(13) 0.0164(4) Uani d 1
C C20A 1.2508(3) 0.60401(12) 0.34946(15) 0.0208(4) Uani d 1
H H20A 1.3461 0.6291 0.3725 0.025 Uiso calc 1
C C21A 1.1571(3) 0.62439(12) 0.27744(15) 0.0226(4) Uani d 1
H H21A 1.1858 0.6643 0.2510 0.027 Uiso calc 1
C C22A 1.0188(3) 0.58561(11) 0.24359(13) 0.0182(4) Uani d 1
H H22A 0.9546 0.6002 0.1941 0.022 Uiso calc 1
C C23A 1.0641(2) 0.50980(10) 0.35036(12) 0.0123(3) Uani d 1
C C24A 1.0064(2) 0.45161(10) 0.38781(11) 0.0125(3) Uani d 1
Zn Zn1B 0.36987(3) 0.28015(2) 0.39019(2) 0.01831(10) Uani d 1
Cl Cl1B 0.35510(7) 0.38494(3) 0.32928(4) 0.02700(15) Uani d 1
Cl Cl2B 0.57258(8) 0.21748(3) 0.35055(5) 0.03248(17) Uani d 1
Cl Cl3B 0.12374(6) 0.22928(3) 0.35577(3) 0.01971(13) Uani d 1
Cl Cl4B 0.42194(10) 0.29190(4) 0.52663(4) 0.03734(18) Uani d 1
O O1W 0.6215(3) 0.27775(11) 0.18258(15) 0.0383(5) Uani d 1
H H1OW 0.575(5) 0.2623(19) 0.1371(10) 0.046 Uiso d 1
H H2OW 0.589(5) 0.2513(17) 0.2168(16) 0.046 Uiso d 1

loop_
_atom_site_aniso_label
_atom_site_aniso_U_11
_atom_site_aniso_U_22
_atom_site_aniso_U_33
_atom_site_aniso_U_12
_atom_site_aniso_U_13
_atom_site_aniso_U_23
Cr1A 0.01239(16) 0.01388(16) 0.00571(15) 0.00007(10) 0.00052(10) 0.00026(10)
Cl1A 0.0241(3) 0.0262(3) 0.0161(2) 0.0080(2) 0.00524(19) -0.00103(19)
O1A 0.0145(7) 0.0292(8) 0.0123(7) 0.0010(6) 0.0014(5) 0.0026(6)
N1A 0.0131(7) 0.0132(7) 0.0076(7) -0.0004(6) -0.0002(6) 0.0008(6)
N2A 0.0166(8) 0.0130(7) 0.0089(7) 0.0009(6) 0.0014(6) 0.0011(6)
N3A 0.0155(7) 0.0147(7) 0.0076(7) 0.0011(6) 0.0013(6) 0.0009(6)
N4A 0.0129(7) 0.0147(8) 0.0108(7) 0.0005(6) 0.0013(6) -0.0025(6)
C1A 0.0161(9) 0.0165(9) 0.0142(9) 0.0027(7) -0.0004(7) 0.0009(7)
C2A 0.0180(9) 0.0179(9) 0.0167(9) 0.0011(7) -0.0028(7) 0.0036(7)
C3A 0.0184(9) 0.0211(10) 0.0126(9) -0.0025(8) -0.0019(7) 0.0050(7)
C4A 0.0155(8) 0.0188(9) 0.0088(8) -0.0034(7) 0.0009(7) 0.0011(7)
C5A 0.0259(10) 0.0262(11) 0.0087(8) -0.0029(8) 0.0042(7) -0.0006(8)
C6A 0.0261(11) 0.0238(10) 0.0130(9) -0.0024(8) 0.0074(8) -0.0047(8)
C7A 0.0200(9) 0.0153(9) 0.0147(9) -0.0013(7) 0.0061(7) -0.0035(7)
C8A 0.0271(11) 0.0168(9) 0.0223(10) 0.0032(8) 0.0090(9) -0.0029(8)
C9A 0.0310(12) 0.0177(10) 0.0240(11) 0.0086(9) 0.0062(9) 0.0015(8)
C10A 0.0245(10) 0.0163(9) 0.0156(9) 0.0052(8) 0.0021(8) 0.0022(7)
C11A 0.0143(8) 0.0127(8) 0.0082(8) -0.0029(6) 0.0021(6) -0.0005(6)
C12A 0.0116(8) 0.0143(8) 0.0080(8) -0.0028(6) 0.0005(6) -0.0001(6)
C13A 0.0198(9) 0.0171(9) 0.0141(9) -0.0004(7) 0.0038(7) 0.0018(7)
C14A 0.0258(10) 0.0196(10) 0.0151(9) 0.0046(8) 0.0057(8) 0.0052(8)
C15A 0.0241(10) 0.0213(10) 0.0101(8) 0.0100(8) 0.0025(7) 0.0026(7)
C16A 0.0156(9) 0.0192(9) 0.0108(8) 0.0075(7) 0.0002(7) -0.0021(7)
C17A 0.0169(9) 0.0282(11) 0.0148(9) 0.0087(8) -0.0046(7) -0.0052(8)
C18A 0.0140(9) 0.0252(11) 0.0207(10) 0.0050(8) -0.0039(8) -0.0090(8)
C19A 0.0123(8) 0.0186(9) 0.0176(9) 0.0020(7) 0.0011(7) -0.0063(7)
C20A 0.0162(9) 0.0193(10) 0.0267(11) -0.0033(8) 0.0030(8) -0.0063(8)
C21A 0.0220(10) 0.0189(10) 0.0274(11) -0.0062(8) 0.0054(9) -0.0004(8)
C22A 0.0193(9) 0.0191(9) 0.0158(9) -0.0020(8) 0.0025(7) 0.0005(7)
C23A 0.0118(8) 0.0142(8) 0.0106(8) 0.0024(6) 0.0017(6) -0.0028(7)
C24A 0.0128(8) 0.0155(8) 0.0092(8) 0.0040(7) 0.0015(6) -0.0010(6)
Zn1B 0.01505(14) 0.01295(14) 0.02733(16) -0.00137(8) 0.00488(10) -0.00108(9)
Cl1B 0.0273(3) 0.0157(2) 0.0436(4) 0.00190(19) 0.0212(3) 0.0037(2)
Cl2B 0.0238(3) 0.0158(3) 0.0623(5) 0.00274(19) 0.0199(3) 0.0013(3)
Cl3B 0.0182(2) 0.0157(2) 0.0243(3) -0.00401(17) 0.00131(19) 0.00362(18)
Cl4B 0.0441(4) 0.0316(3) 0.0282(3) 0.0039(3) -0.0148(3) -0.0057(2)
O1W 0.0443(12) 0.0256(10) 0.0421(12) -0.0001(8) 0.0005(10) -0.0081(8)

loop_
_atom_type_symbol
_atom_type_description
_atom_type_scat_dispersion_real
_atom_type_scat_dispersion_imag
_atom_type_scat_source
C C 0.0020 0.0010 'International Tables Vol C Tables 4.2.6.8 and 6.1.1.4'
H H 0.0000 0.0000 'International Tables Vol C Tables 4.2.6.8 and 6.1.1.4'
N N 0.0050 0.0020 'International Tables Vol C Tables 4.2.6.8 and 6.1.1.4'
O O 0.0090 0.0050 'International Tables Vol C Tables 4.2.6.8 and 6.1.1.4'
Cl Cl 0.1230 0.1260 'International Tables Vol C Tables 4.2.6.8 and 6.1.1.4'
Cr Cr 0.2900 0.4910 'International Tables Vol C Tables 4.2.6.8 and 6.1.1.4'
Zn Zn 0.3480 1.1820 'International Tables Vol C Tables 4.2.6.8 and 6.1.1.4'

loop_
_geom_angle_atom_site_label_1
_geom_angle_atom_site_label_2
_geom_angle_atom_site_label_3
_geom_angle
O1A Cr1A N4A 174.86(7)
O1A Cr1A N3A 94.66(7)
N4A Cr1A N3A 80.23(7)
O1A Cr1A N1A 91.43(7)
N4A Cr1A N1A 93.56(7)
N3A Cr1A N1A 169.79(7)
O1A Cr1A N2A 86.75(7)
N4A Cr1A N2A 92.95(7)
N3A Cr1A N2A 92.39(7)
N1A Cr1A N2A 79.76(7)
O1A Cr1A Cl1A 89.79(5)
N4A Cr1A Cl1A 91.17(5)
N3A Cr1A Cl1A 95.39(5)
N1A Cr1A Cl1A 92.82(5)
N2A Cr1A Cl1A 171.72(5)
Cr1A O1A H1O1 129(2)
Cr1A O1A H2O1 115(2)
H1O1 O1A H2O1 103(2)
C1A N1A C12A 118.63(17)
C1A N1A Cr1A 128.22(14)
C12A N1A Cr1A 113.12(13)
C10A N2A C11A 118.07(18)
C10A N2A Cr1A 129.02(15)
C11A N2A Cr1A 112.69(13)
C13A N3A C24A 118.07(17)
C13A N3A Cr1A 128.73(14)
C24A N3A Cr1A 113.20(13)
C22A N4A C23A 118.51(18)
C22A N4A Cr1A 128.07(15)
C23A N4A Cr1A 113.30(14)
N1A C1A C2A 121.9(2)
N1A C1A H1A 119.0
C2A C1A H1A 119.0
C3A C2A C1A 119.7(2)
C3A C2A H2A 120.1
C1A C2A H2A 120.1
C2A C3A C4A 119.57(19)
C2A C3A H3A 120.2
C4A C3A H3A 120.2
C12A C4A C3A 117.17(19)
C12A C4A C5A 118.95(19)
C3A C4A C5A 123.88(19)
C6A C5A C4A 121.0(2)
C6A C5A H5A 119.5
C4A C5A H5A 119.5
C5A C6A C7A 121.1(2)
C5A C6A H6A 119.5
C7A C6A H6A 119.5
C11A C7A C8A 117.5(2)
C11A C7A C6A 118.7(2)
C8A C7A C6A 123.7(2)
C9A C8A C7A 119.0(2)
C9A C8A H8A 120.5
C7A C8A H8A 120.5
C8A C9A C10A 119.7(2)
C8A C9A H9A 120.1
C10A C9A H9A 120.1
N2A C10A C9A 122.6(2)
N2A C10A H10A 118.7
C9A C10A H10A 118.7
N2A C11A C7A 122.96(19)
N2A C11A C12A 116.85(17)
C7A C11A C12A 120.19(18)
N1A C12A C4A 122.94(18)
N1A C12A C11A 117.07(17)
C4A C12A C11A 119.99(18)
N3A C13A C14A 122.3(2)
N3A C13A H13A 118.9
C14A C13A H13A 118.9
C15A C14A C13A 119.8(2)
C15A C14A H14A 120.1
C13A C14A H14A 120.1
C14A C15A C16A 119.26(19)
C14A C15A H15A 120.4
C16A C15A H15A 120.4
C24A C16A C15A 117.26(19)
C24A C16A C17A 118.4(2)
C15A C16A C17A 124.32(19)
C18A C17A C16A 121.5(2)
C18A C17A H17A 119.3
C16A C17A H17A 119.3
C17A C18A C19A 121.0(2)
C17A C18A H18A 119.5
C19A C18A H18A 119.5
C23A C19A C20A 117.3(2)
C23A C19A C18A 118.5(2)
C20A C19A C18A 124.1(2)
C21A C20A C19A 119.5(2)
C21A C20A H20A 120.2
C19A C20A H20A 120.2
C20A C21A C22A 119.3(2)
C20A C21A H21A 120.4
C22A C21A H21A 120.4
N4A C22A C21A 122.5(2)
N4A C22A H22A 118.7
C21A C22A H22A 118.7
N4A C23A C19A 122.77(19)
N4A C23A C24A 116.80(17)
C19A C23A C24A 120.39(18)
N3A C24A C16A 123.38(19)
N3A C24A C23A 116.47(17)
C16A C24A C23A 120.14(18)
Cl3B Zn1B Cl2B 111.57(3)
Cl3B Zn1B Cl4B 107.54(4)
Cl2B Zn1B Cl4B 109.89(4)
Cl3B Zn1B Cl1B 107.97(3)
Cl2B Zn1B Cl1B 109.29(3)
Cl4B Zn1B Cl1B 110.56(3)
H1OW O1W H2OW 105(2)

loop_
_geom_bond_atom_site_label_1
_geom_bond_atom_site_label_2
_geom_bond_distance
Cr1A O1A 1.9986(17)
Cr1A N4A 2.0495(18)
Cr1A N3A 2.0619(17)
Cr1A N1A 2.0775(17)
Cr1A N2A 2.0831(18)
Cr1A Cl1A 2.2734(7)
O1A H1O1 0.829(10)
O1A H2O1 0.839(10)
N1A C1A 1.336(3)
N1A C12A 1.362(3)
N2A C10A 1.328(3)
N2A C11A 1.371(2)
N3A C13A 1.336(3)
N3A C24A 1.362(3)
N4A C22A 1.327(3)
N4A C23A 1.366(3)
C1A C2A 1.404(3)
C1A H1A 0.9500
C2A C3A 1.372(3)
C2A H2A 0.9500
C3A C4A 1.413(3)
C3A H3A 0.9500
C4A C12A 1.404(3)
C4A C5A 1.430(3)
C5A C6A 1.361(3)
C5A H5A 0.9500
C6A C7A 1.432(3)
C6A H6A 0.9500
C7A C11A 1.404(3)
C7A C8A 1.414(3)
C8A C9A 1.376(3)
C8A H8A 0.9500
C9A C10A 1.405(3)
C9A H9A 0.9500
C10A H10A 0.9500
C11A C12A 1.429(3)
C13A C14A 1.401(3)
C13A H13A 0.9500
C14A C15A 1.380(3)
C14A H14A 0.9500
C15A C16A 1.406(3)
C15A H15A 0.9500
C16A C24A 1.405(3)
C16A C17A 1.436(3)
C17A C18A 1.353(4)
C17A H17A 0.9500
C18A C19A 1.436(3)
C18A H18A 0.9500
C19A C23A 1.405(3)
C19A C20A 1.410(3)
C20A C21A 1.378(3)
C20A H20A 0.9500
C21A C22A 1.404(3)
C21A H21A 0.9500
C22A H22A 0.9500
C23A C24A 1.426(3)
Zn1B Cl3B 2.2443(7)
Zn1B Cl2B 2.2744(8)
Zn1B Cl4B 2.2830(9)
Zn1B Cl1B 2.2854(7)
O1W H1OW 0.851(10)
O1W H2OW 0.855(10)

loop_
_geom_hbond_atom_site_label_D
_geom_hbond_atom_site_label_H
_geom_hbond_atom_site_label_A
_geom_hbond_site_symmetry_A
_geom_hbond_distance_DH
_geom_hbond_distance_HA
_geom_hbond_distance_DA
_geom_hbond_angle_DHA
O1A H1O1 O1W . 0.829(10) 1.715(11) 2.536(3) 170(3)
O1A H2O1 Cl1B . 0.839(10) 2.195(12) 3.0208(19) 168(3)
O1W H2OW Cl2B . 0.855(10) 2.388(17) 3.172(3) 153(3)
O1W H1OW Cl4B 4_565 0.851(10) 2.314(13) 3.155(2) 170(3)

loop_
_geom_torsion_atom_site_label_1
_geom_torsion_atom_site_label_2
_geom_torsion_atom_site_label_3
_geom_torsion_atom_site_label_4
_geom_torsion
C12A N1A C1A C2A 0.6(3)
Cr1A N1A C1A C2A -177.22(15)
N1A C1A C2A C3A 1.1(3)
C1A C2A C3A C4A -1.4(3)
C2A C3A C4A C12A 0.0(3)
C2A C3A C4A C5A 179.1(2)
C12A C4A C5A C6A -2.3(3)
C3A C4A C5A C6A 178.6(2)
C4A C5A C6A C7A -0.6(4)
C5A C6A C7A C11A 2.5(3)
C5A C6A C7A C8A -176.9(2)
C11A C7A C8A C9A 1.4(3)
C6A C7A C8A C9A -179.1(2)
C7A C8A C9A C10A 0.2(4)
C11A N2A C10A C9A 1.1(3)
Cr1A N2A C10A C9A 175.09(18)
C8A C9A C10A N2A -1.5(4)
C10A N2A C11A C7A 0.7(3)
Cr1A N2A C11A C7A -174.29(16)
C10A N2A C11A C12A -179.22(19)
Cr1A N2A C11A C12A 5.8(2)
C8A C7A C11A N2A -1.9(3)
C6A C7A C11A N2A 178.62(19)
C8A C7A C11A C12A 177.99(19)
C6A C7A C11A C12A -1.5(3)
C1A N1A C12A C4A -2.0(3)
Cr1A N1A C12A C4A 176.07(15)
C1A N1A C12A C11A 177.33(18)
Cr1A N1A C12A C11A -4.6(2)
C3A C4A C12A N1A 1.7(3)
C5A C4A C12A N1A -177.40(19)
C3A C4A C12A C11A -177.60(18)
C5A C4A C12A C11A 3.3(3)
N2A C11A C12A N1A -0.9(3)
C7A C11A C12A N1A 179.23(18)
N2A C11A C12A C4A 178.51(18)
C7A C11A C12A C4A -1.4(3)
C24A N3A C13A C14A -0.4(3)
Cr1A N3A C13A C14A -179.76(16)
N3A C13A C14A C15A 0.1(3)
C13A C14A C15A C16A 0.5(3)
C14A C15A C16A C24A -0.8(3)
C14A C15A C16A C17A 178.6(2)
C24A C16A C17A C18A 1.3(3)
C15A C16A C17A C18A -178.1(2)
C16A C17A C18A C19A -1.2(3)
C17A C18A C19A C23A -0.1(3)
C17A C18A C19A C20A 179.0(2)
C23A C19A C20A C21A 1.6(3)
C18A C19A C20A C21A -177.5(2)
C19A C20A C21A C22A -1.4(4)
C23A N4A C22A C21A 1.9(3)
Cr1A N4A C22A C21A 177.73(17)
C20A C21A C22A N4A -0.3(4)
C22A N4A C23A C19A -1.7(3)
Cr1A N4A C23A C19A -178.16(15)
C22A N4A C23A C24A 176.20(18)
Cr1A N4A C23A C24A -0.2(2)
C20A C19A C23A N4A 0.0(3)
C18A C19A C23A N4A 179.15(19)
C20A C19A C23A C24A -177.84(19)
C18A C19A C23A C24A 1.3(3)
C13A N3A C24A C16A 0.0(3)
Cr1A N3A C24A C16A 179.48(15)
C13A N3A C24A C23A -178.80(18)
Cr1A N3A C24A C23A 0.7(2)
C15A C16A C24A N3A 0.6(3)
C17A C16A C24A N3A -178.90(19)
C15A C16A C24A C23A 179.37(18)
C17A C16A C24A C23A -0.1(3)
N4A C23A C24A N3A -0.3(3)
C19A C23A C24A N3A 177.69(18)
N4A C23A C24A C16A -179.14(18)
C19A C23A C24A C16A -1.2(3)
